data_1571739
loop_
_publ_author_name
'Zhu, Mengjie'
'Wang, Puzhao'
'Wu, Zhengqiu'
'Zhong, Yangfa'
'Su, Laiman'
'Xin, Yuquan'
'Spokoyny, Alexander M.'
'Zou, Chao'
'Mu, Xin'

_publ_section_title
;
 A Pd-catalyzed route to carborane-fused boron heterocycles.
;
_journal_issue 27
_journal_name_full 'Chemical science'
_journal_page_first 10392
_journal_page_last 10401
_journal_paper_doi 10.1039/d4sc02214a
_journal_volume 15
_journal_year 2024
_chemical_formula_moiety 'C20 H26 B10 N2 O2'
_chemical_formula_sum 'C20 H26 B10 N2 O2'
_chemical_formula_weight 434.53
_space_group_crystal_system monoclinic
_space_group_IT_number 4
_space_group_name_Hall 'P 2yb'
_space_group_name_H-M_alt 'P 1 21 1'
_atom_sites_solution_hydrogens geom
_atom_sites_solution_primary dual
_audit_creation_date 2023-07-25
_audit_creation_method
;
Olex2 1.5
(compiled 2023.03.06 svn.rbb2c1857 for OlexSys, GUI svn.r6748)
;
_audit_update_record
;
2024-01-04 deposited with the CCDC.	2024-05-28 downloaded from the CCDC.
;
_cell_angle_alpha 90
_cell_angle_beta 97.772(2)
_cell_angle_gamma 90
_cell_formula_units_Z 2
_cell_length_a 11.0742(6)
_cell_length_b 8.9131(5)
_cell_length_c 11.9898(7)
_cell_measurement_reflns_used 3659
_cell_measurement_temperature 213.00
_cell_measurement_theta_max 54.753
_cell_measurement_theta_min 3.237
_cell_volume 1172.59(11)
_computing_cell_refinement 'SAINT v8.37A (Bruker, 2015)'
_computing_data_reduction 'SAINT v8.37A (Bruker, 2015)'
_computing_molecular_graphics 'Olex2 1.5 (Dolomanov et al., 2009)'
_computing_publication_material 'Olex2 1.5 (Dolomanov et al., 2009)'
_computing_structure_refinement 'SHELXL 2018/3 (Sheldrick, 2015)'
_computing_structure_solution 'SHELXT 2018/2 (Sheldrick, 2018)'
_diffrn_ambient_temperature 213.00
_diffrn_measured_fraction_theta_full 0.990
_diffrn_measured_fraction_theta_max 0.990
_diffrn_measurement_device_type 'Bruker D8 Venture'
_diffrn_measurement_method '\f and \w scans'
_diffrn_radiation_type GaK\a
_diffrn_radiation_wavelength 1.34139
_diffrn_reflns_av_R_equivalents 0.0604
_diffrn_reflns_av_unetI/netI 0.0867
_diffrn_reflns_Laue_measured_fraction_full 0.990
_diffrn_reflns_Laue_measured_fraction_max 0.990
_diffrn_reflns_limit_h_max 9
_diffrn_reflns_limit_h_min -13
_diffrn_reflns_limit_k_max 9
_diffrn_reflns_limit_k_min -10
_diffrn_reflns_limit_l_max 12
_diffrn_reflns_limit_l_min -14
_diffrn_reflns_number 9160
_diffrn_reflns_point_group_measured_fraction_full 0.902
_diffrn_reflns_point_group_measured_fraction_max 0.892
_diffrn_reflns_theta_full 53.594
_diffrn_reflns_theta_max 54.902
_diffrn_reflns_theta_min 4.439
_diffrn_source_current 2.86
_diffrn_source_power 0.1995708
_diffrn_source_voltage 69.78
_diffrn_standards_number 0
_exptl_absorpt_coefficient_mu 0.346
_exptl_absorpt_correction_T_max 0.7508
_exptl_absorpt_correction_T_min 0.4076
_exptl_absorpt_correction_type multi-scan
_exptl_absorpt_process_details
;
SADABS-2016/2 (Bruker,2016/2) was used for absorption correction.
wR2(int) was 0.1612 before and 0.0733 after correction.
The Ratio of minimum to maximum transmission is 0.5429.
The \l/2 correction factor is Not present.
;
_exptl_crystal_colour colourless
_exptl_crystal_colour_primary colourless
_exptl_crystal_density_diffrn 1.231
_exptl_crystal_description block
_exptl_crystal_F_000 452
_exptl_crystal_size_max 0.07
_exptl_crystal_size_mid 0.07
_exptl_crystal_size_min 0.05
_refine_diff_density_max 0.192
_refine_diff_density_min -0.298
_refine_diff_density_rms 0.051
_refine_ls_abs_structure_details
;
 Flack x determined using 877 quotients [(I+)-(I-)]/[(I+)+(I-)]
 (Parsons, Flack and Wagner, Acta Cryst. B69 (2013) 249-259).
;
_refine_ls_abs_structure_Flack -0.2(4)
_refine_ls_extinction_method none
_refine_ls_goodness_of_fit_ref 1.049
_refine_ls_hydrogen_treatment constr
_refine_ls_matrix_type full
_refine_ls_number_parameters 309
_refine_ls_number_reflns 3990
_refine_ls_number_restraints 1
_refine_ls_restrained_S_all 1.049
_refine_ls_R_factor_all 0.0943
_refine_ls_R_factor_gt 0.0601
_refine_ls_shift/su_max 0.000
_refine_ls_shift/su_mean 0.000
_refine_ls_structure_factor_coef Fsqd
_refine_ls_weighting_details 'w=1/[\s^2^(Fo^2^)+(0.0912P)^2^+0.0709P] where P=(Fo^2^+2Fc^2^)/3'
_refine_ls_weighting_scheme calc
_refine_ls_wR_factor_gt 0.1423
_refine_ls_wR_factor_ref 0.1646
_reflns_Friedel_coverage 0.687
_reflns_Friedel_fraction_full 0.800
_reflns_Friedel_fraction_max 0.781
_reflns_number_gt 2909
_reflns_number_total 3990
_reflns_threshold_expression 'I > 2\s(I)'
_cod_data_source_file d4sc02214a2.cif
_cod_data_source_block mj23466_0m
_cod_depositor_comments 'Adding full bibliography for 1571739--1571749.cif.'
_cod_database_code 1571739
_shelx_shelxl_version_number 2018/3
_shelx_space_group_comment
;
The symmetry employed for this shelxl refinement is uniquely defined
by the following loop, which should always be used as a source of
symmetry information in preference to the above space-group names.
They are only intended as comments.
;
_shelx_estimated_absorpt_t_max 0.983
_shelx_estimated_absorpt_t_min 0.976
_olex2_refinement_description
;
1. Fixed Uiso
 At 1.2 times of:
  All B(H) groups, All C(H) groups
 At 1.5 times of:
  All C(H,H,H) groups
2.a Aromatic/amide H refined with riding coordinates:
 C17(H17), C16(H16), C12(H12), C3(H3), C7(H7), C13(H13), C10(H10), C8(H8),
 C19(H19), C4(H4)
2.b Idealised Me refined as rotating group:
 C20(H20A,H20B,H20C), C11(H11A,H11B,H11C)
2.c Boron cage BH refined with riding coordinates:
 C1(H1), C2(H2), B1(H1A), B8(H8A), B4(H4A), B3(H3A), B7(H7A), B5(H5), B2(H2A),
 B6(H6)
;
_olex2_submission_special_instructions 'No special instructions were received'

loop_
_space_group_symop_operation_xyz
'x, y, z'
'-x, y+1/2, -z'

loop_
_atom_site_label
_atom_site_type_symbol
_atom_site_fract_x
_atom_site_fract_y
_atom_site_fract_z
_atom_site_U_iso_or_equiv
_atom_site_adp_type
_atom_site_occupancy
_atom_site_site_symmetry_order
_atom_site_calc_flag
_atom_site_refinement_flags_posn
_atom_site_refinement_flags_adp
_atom_site_refinement_flags_occupancy
_atom_site_disorder_assembly
_atom_site_disorder_group
O2 O 0.4088(3) 0.9271(4) 0.0263(3) 0.0562(9) Uani 1 1 d . . . . .
O1 O 1.1423(3) 0.3399(4) 0.0315(3) 0.0647(10) Uani 1 1 d . . . . .
N2 N 0.5721(3) 0.4842(4) 0.3317(3) 0.0417(9) Uani 1 1 d . . . . .
N1 N 0.8263(3) 0.2663(4) 0.3471(3) 0.0436(9) Uani 1 1 d . . . . .
C15 C 0.5423(4) 0.6088(4) 0.2626(3) 0.0377(10) Uani 1 1 d . . . . .
C17 C 0.5442(4) 0.8522(5) 0.1823(4) 0.0447(10) Uani 1 1 d . . . . .
H17 H 0.577620 0.949201 0.182386 0.054 Uiso 1 1 calc R U . . .
C18 C 0.4465(4) 0.8138(5) 0.0996(4) 0.0437(11) Uani 1 1 d . . . . .
C9 C 1.0623(4) 0.3162(5) 0.1096(4) 0.0503(12) Uani 1 1 d . . . . .
C16 C 0.5922(4) 0.7505(5) 0.2635(4) 0.0424(10) Uani 1 1 d . . . . .
H16 H 0.657615 0.777416 0.318154 0.051 Uiso 1 1 calc R U . . .
C12 C 0.4931(4) 0.3697(5) 0.2901(4) 0.0505(11) Uani 1 1 d . . . . .
H12 H 0.493400 0.272880 0.321128 0.061 Uiso 1 1 calc R U . . .
C14 C 0.4438(4) 0.5682(5) 0.1789(4) 0.0428(10) Uani 1 1 d . . . . .
C3 C 0.7798(4) 0.1275(5) 0.3142(4) 0.0521(12) Uani 1 1 d . . . . .
H3 H 0.721506 0.076042 0.349870 0.063 Uiso 1 1 calc R U . . .
C7 C 0.9859(4) 0.4267(5) 0.2703(4) 0.0499(11) Uani 1 1 d . . . . .
H7 H 0.985376 0.504978 0.322850 0.060 Uiso 1 1 calc R U . . .
C6 C 0.9105(4) 0.3024(5) 0.2738(4) 0.0415(10) Uani 1 1 d . . . . .
C13 C 0.4151(4) 0.4156(5) 0.1986(4) 0.0512(12) Uani 1 1 d . . . . .
H13 H 0.354075 0.357686 0.156718 0.061 Uiso 1 1 calc R U . . .
C10 C 0.9904(4) 0.1935(5) 0.1119(4) 0.0517(12) Uani 1 1 d . . . . .
H10 H 0.992350 0.115998 0.059028 0.062 Uiso 1 1 calc R U . . .
C5 C 0.9118(4) 0.1848(5) 0.1962(4) 0.0449(11) Uani 1 1 d . . . . .
C8 C 1.0611(4) 0.4321(6) 0.1880(4) 0.0557(13) Uani 1 1 d . . . . .
H8 H 1.112675 0.515191 0.184420 0.067 Uiso 1 1 calc R U . . .
C1 C 0.8337(4) 0.5791(5) 0.6033(4) 0.0495(11) Uani 1 1 d . . . . .
H1 H 0.891288 0.676578 0.633976 0.059 Uiso 1 1 calc R U . . .
C20 C 0.3200(5) 0.8907(6) -0.0663(4) 0.0602(13) Uani 1 1 d . . . . .
H20A H 0.307340 0.976200 -0.116548 0.090 Uiso 1 1 calc R U . . .
H20B H 0.243976 0.865072 -0.039219 0.090 Uiso 1 1 calc R U . . .
H20C H 0.348015 0.805813 -0.106523 0.090 Uiso 1 1 calc R U . . .
C19 C 0.3968(4) 0.6727(5) 0.0974(4) 0.0467(11) Uani 1 1 d . . . . .
H19 H 0.332051 0.646559 0.041764 0.056 Uiso 1 1 calc R U . . .
C4 C 0.8283(4) 0.0741(5) 0.2241(4) 0.0537(12) Uani 1 1 d . . . . .
H4 H 0.810216 -0.017887 0.187303 0.064 Uiso 1 1 calc R U . . .
C2 C 0.7051(4) 0.3489(6) 0.6514(4) 0.0514(12) Uani 1 1 d . . . . .
H2 H 0.669020 0.279176 0.716120 0.062 Uiso 1 1 calc R U . . .
B1 B 0.8485(5) 0.4209(7) 0.6821(5) 0.0538(14) Uani 1 1 d . . . . .
H1A H 0.909966 0.405787 0.762410 0.065 Uiso 1 1 calc R U . . .
B8 B 0.6684(5) 0.2985(6) 0.5142(5) 0.0439(12) Uani 1 1 d . . . . .
H8A H 0.611313 0.200185 0.484691 0.053 Uiso 1 1 calc R U . . .
B4 B 0.8065(5) 0.5513(5) 0.4609(4) 0.0422(12) Uani 1 1 d . . . . .
H4A H 0.841330 0.622578 0.396415 0.051 Uiso 1 1 calc R U . . .
B10 B 0.6576(5) 0.4709(5) 0.4367(4) 0.0404(11) Uani 1 1 d . . . . .
B3 B 0.6900(5) 0.6172(6) 0.5383(4) 0.0448(12) Uani 1 1 d . . . . .
H3A H 0.650013 0.731027 0.524540 0.054 Uiso 1 1 calc R U . . .
B9 B 0.7956(5) 0.3527(6) 0.4456(4) 0.0421(11) Uani 1 1 d . . . . .
B7 B 0.6038(5) 0.4617(6) 0.5713(4) 0.0455(12) Uani 1 1 d . . . . .
H7A H 0.505443 0.470623 0.579538 0.055 Uiso 1 1 calc R U . . .
B5 B 0.9061(5) 0.4297(6) 0.5516(4) 0.0502(13) Uani 1 1 d . . . . .
H5 H 1.005230 0.422179 0.546587 0.060 Uiso 1 1 calc R U . . .
C11 C 1.1651(7) 0.2162(7) -0.0358(6) 0.091(2) Uani 1 1 d . . . . .
H11A H 1.094301 0.197810 -0.091191 0.136 Uiso 1 1 calc R U . . .
H11B H 1.181577 0.128159 0.011326 0.136 Uiso 1 1 calc R U . . .
H11C H 1.235023 0.237462 -0.073972 0.136 Uiso 1 1 calc R U . . .
B2 B 0.7159(6) 0.5352(6) 0.6743(5) 0.0529(14) Uani 1 1 d . . . . .
H2A H 0.692016 0.593978 0.749945 0.064 Uiso 1 1 calc R U . . .
B6 B 0.8184(5) 0.2739(6) 0.5837(5) 0.0474(13) Uani 1 1 d . . . . .
H6 H 0.858577 0.160593 0.600089 0.057 Uiso 1 1 calc R U . . .

loop_
_atom_site_aniso_label
_atom_site_aniso_U_11
_atom_site_aniso_U_22
_atom_site_aniso_U_33
_atom_site_aniso_U_23
_atom_site_aniso_U_13
_atom_site_aniso_U_12
O2 0.072(2) 0.0541(19) 0.0406(18) 0.0087(16) 0.0005(16) -0.0038(17)
O1 0.071(2) 0.068(2) 0.061(2) -0.0028(19) 0.0305(19) -0.003(2)
N2 0.049(2) 0.0384(19) 0.038(2) 0.0020(16) 0.0070(17) -0.0031(16)
N1 0.046(2) 0.0388(18) 0.047(2) -0.0065(17) 0.0093(18) -0.0024(16)
C15 0.044(2) 0.040(2) 0.031(2) -0.0025(18) 0.0096(19) 0.0009(18)
C17 0.055(2) 0.041(2) 0.039(3) 0.000(2) 0.012(2) -0.006(2)
C18 0.058(3) 0.046(2) 0.030(2) 0.0044(18) 0.012(2) 0.006(2)
C9 0.052(3) 0.056(3) 0.045(3) -0.001(2) 0.017(2) 0.004(2)
C16 0.045(2) 0.042(2) 0.040(3) -0.0012(19) 0.007(2) -0.0035(19)
C12 0.059(3) 0.041(2) 0.052(3) 0.002(2) 0.008(2) -0.002(2)
C14 0.047(2) 0.047(2) 0.035(3) -0.0049(19) 0.008(2) -0.005(2)
C3 0.057(3) 0.040(2) 0.061(3) -0.008(2) 0.014(2) -0.005(2)
C7 0.049(2) 0.046(2) 0.057(3) -0.011(2) 0.015(2) -0.007(2)
C6 0.042(2) 0.042(2) 0.040(3) -0.0023(19) 0.005(2) 0.0051(19)
C13 0.060(3) 0.043(2) 0.049(3) -0.002(2) 0.003(2) -0.011(2)
C10 0.056(3) 0.052(3) 0.050(3) -0.004(2) 0.015(2) 0.008(2)
C5 0.044(2) 0.041(2) 0.049(3) -0.004(2) 0.004(2) 0.002(2)
C8 0.056(3) 0.053(3) 0.062(3) -0.007(3) 0.018(2) -0.009(2)
C1 0.052(3) 0.052(3) 0.044(3) -0.004(2) 0.002(2) -0.003(2)
C20 0.072(3) 0.072(3) 0.035(3) 0.009(2) 0.005(2) 0.004(3)
C19 0.054(3) 0.053(3) 0.033(2) -0.003(2) 0.004(2) -0.005(2)
C4 0.062(3) 0.042(2) 0.060(3) -0.011(2) 0.015(3) -0.003(2)
C2 0.059(3) 0.051(3) 0.045(3) 0.005(2) 0.010(2) 0.003(2)
B1 0.054(3) 0.059(3) 0.047(3) -0.001(3) 0.003(3) 0.008(3)
B8 0.046(3) 0.040(2) 0.047(3) 0.003(2) 0.009(2) 0.002(2)
B4 0.047(3) 0.039(2) 0.041(3) -0.002(2) 0.006(2) -0.001(2)
B10 0.048(3) 0.040(3) 0.034(3) 0.002(2) 0.010(2) 0.004(2)
B3 0.049(3) 0.042(2) 0.045(3) -0.004(2) 0.009(2) -0.004(2)
B9 0.049(3) 0.040(2) 0.038(3) 0.002(2) 0.008(2) 0.001(2)
B7 0.052(3) 0.045(3) 0.041(3) 0.005(2) 0.012(2) 0.008(2)
B5 0.056(3) 0.046(3) 0.049(3) 0.000(3) 0.006(3) 0.000(3)
C11 0.130(6) 0.071(4) 0.086(4) -0.006(4) 0.069(4) -0.001(4)
B2 0.065(4) 0.053(3) 0.041(3) -0.004(2) 0.009(3) 0.003(3)
B6 0.051(3) 0.042(3) 0.049(3) 0.007(2) 0.007(3) 0.006(2)

loop_
_atom_type_symbol
_atom_type_description
_atom_type_scat_dispersion_real
_atom_type_scat_dispersion_imag
_atom_type_scat_source
C C 0.0137 0.0067 'International Tables Vol C Tables 4.2.6.8 and 6.1.1.4'
H H 0.0000 0.0000 'International Tables Vol C Tables 4.2.6.8 and 6.1.1.4'
B B 0.0070 0.0029 'International Tables Vol C Tables 4.2.6.8 and 6.1.1.4'
N N 0.0241 0.0134 'International Tables Vol C Tables 4.2.6.8 and 6.1.1.4'
O O 0.0389 0.0241 'International Tables Vol C Tables 4.2.6.8 and 6.1.1.4'

loop_
_geom_angle_atom_site_label_1
_geom_angle_atom_site_label_2
_geom_angle_atom_site_label_3
_geom_angle
_geom_angle_site_symmetry_1
_geom_angle_site_symmetry_3
_geom_angle_publ_flag
C18 O2 C20 117.0(4) . . ?
C9 O1 C11 116.5(4) . . ?
C15 N2 B10 130.0(3) . . ?
C12 N2 C15 106.5(3) . . ?
C12 N2 B10 123.2(4) . . ?
C3 N1 C6 106.4(4) . . ?
C3 N1 B9 125.2(4) . . ?
C6 N1 B9 128.4(4) . . ?
N2 C15 C14 108.2(3) . . ?
C16 C15 N2 131.4(4) . . ?
C16 C15 C14 120.4(4) . . ?
C18 C17 H17 119.3 . . ?
C16 C17 H17 119.3 . . ?
C16 C17 C18 121.5(4) . . ?
O2 C18 C17 114.4(4) . . ?
O2 C18 C19 125.3(4) . . ?
C19 C18 C17 120.3(4) . . ?
O1 C9 C8 113.9(4) . . ?
C10 C9 O1 124.5(4) . . ?
C10 C9 C8 121.6(4) . . ?
C15 C16 C17 118.7(4) . . ?
C15 C16 H16 120.6 . . ?
C17 C16 H16 120.6 . . ?
N2 C12 H12 124.2 . . ?
C13 C12 N2 111.6(4) . . ?
C13 C12 H12 124.2 . . ?
C13 C14 C15 107.0(4) . . ?
C19 C14 C15 120.0(4) . . ?
C19 C14 C13 133.0(4) . . ?
N1 C3 H3 124.1 . . ?
C4 C3 N1 111.7(4) . . ?
C4 C3 H3 124.1 . . ?
C6 C7 H7 120.9 . . ?
C8 C7 H7 120.9 . . ?
C8 C7 C6 118.2(4) . . ?
C7 C6 N1 130.8(4) . . ?
C7 C6 C5 121.1(4) . . ?
C5 C6 N1 108.1(4) . . ?
C12 C13 C14 106.8(4) . . ?
C12 C13 H13 126.6 . . ?
C14 C13 H13 126.6 . . ?
C9 C10 H10 120.8 . . ?
C9 C10 C5 118.4(4) . . ?
C5 C10 H10 120.8 . . ?
C6 C5 C10 119.5(4) . . ?
C6 C5 C4 107.3(4) . . ?
C4 C5 C10 133.2(4) . . ?
C9 C8 H8 119.4 . . ?
C7 C8 C9 121.2(4) . . ?
C7 C8 H8 119.4 . . ?
B1 C1 H1 117.4 . . ?
B1 C1 B4 115.2(4) . . ?
B1 C1 B3 115.7(4) . . ?
B1 C1 B5 62.6(3) . . ?
B1 C1 B2 63.3(3) . . ?
B4 C1 H1 117.4 . . ?
B4 C1 B5 63.5(3) . . ?
B3 C1 H1 117.0 . . ?
B3 C1 B4 63.0(3) . . ?
B3 C1 B5 116.2(4) . . ?
B5 C1 H1 116.9 . . ?
B2 C1 H1 117.4 . . ?
B2 C1 B4 115.0(4) . . ?
B2 C1 B3 62.8(3) . . ?
B2 C1 B5 115.5(4) . . ?
O2 C20 H20A 109.5 . . ?
O2 C20 H20B 109.5 . . ?
O2 C20 H20C 109.5 . . ?
H20A C20 H20B 109.5 . . ?
H20A C20 H20C 109.5 . . ?
H20B C20 H20C 109.5 . . ?
C18 C19 C14 119.1(4) . . ?
C18 C19 H19 120.4 . . ?
C14 C19 H19 120.4 . . ?
C3 C4 C5 106.5(4) . . ?
C3 C4 H4 126.7 . . ?
C5 C4 H4 126.7 . . ?
B1 C2 H2 118.2 . . ?
B1 C2 B6 62.0(3) . . ?
B8 C2 H2 117.9 . . ?
B8 C2 B1 113.7(4) . . ?
B8 C2 B7 63.8(3) . . ?
B8 C2 B6 62.3(3) . . ?
B7 C2 H2 116.9 . . ?
B7 C2 B1 115.0(4) . . ?
B7 C2 B6 115.5(4) . . ?
B2 C2 H2 117.5 . . ?
B2 C2 B1 63.3(3) . . ?
B2 C2 B8 114.9(4) . . ?
B2 C2 B7 62.4(3) . . ?
B2 C2 B6 114.8(4) . . ?
B6 C2 H2 117.8 . . ?
C1 B1 C2 100.1(4) . . ?
C1 B1 H1A 125.9 . . ?
C1 B1 B5 59.3(3) . . ?
C1 B1 B2 58.4(3) . . ?
C1 B1 B6 104.5(4) . . ?
C2 B1 H1A 125.8 . . ?
C2 B1 B5 105.2(4) . . ?
C2 B1 B2 57.8(3) . . ?
C2 B1 B6 59.4(3) . . ?
B5 B1 H1A 121.4 . . ?
B5 B1 B2 108.8(4) . . ?
B2 B1 H1A 121.3 . . ?
B6 B1 H1A 121.9 . . ?
B6 B1 B5 60.0(3) . . ?
B6 B1 B2 108.1(4) . . ?
C2 B8 H8A 124.7 . . ?
C2 B8 B10 105.4(4) . . ?
C2 B8 B9 105.9(4) . . ?
C2 B8 B7 58.2(3) . . ?
C2 B8 B6 59.4(3) . . ?
B10 B8 H8A 121.1 . . ?
B10 B8 B7 60.1(3) . . ?
B9 B8 H8A 121.0 . . ?
B9 B8 B10 62.1(3) . . ?
B9 B8 B7 109.6(4) . . ?
B7 B8 H8A 121.4 . . ?
B6 B8 H8A 120.7 . . ?
B6 B8 B10 110.1(4) . . ?
B6 B8 B9 60.2(3) . . ?
B6 B8 B7 108.5(4) . . ?
C1 B4 H4A 125.5 . . ?
C1 B4 B10 104.8(3) . . ?
C1 B4 B3 58.4(3) . . ?
C1 B4 B9 104.3(4) . . ?
C1 B4 B5 58.3(3) . . ?
B10 B4 H4A 121.1 . . ?
B10 B4 B3 60.1(3) . . ?
B10 B4 B5 109.4(3) . . ?
B3 B4 H4A 121.1 . . ?
B3 B4 B5 108.1(4) . . ?
B9 B4 H4A 121.4 . . ?
B9 B4 B10 62.4(3) . . ?
B9 B4 B3 109.7(3) . . ?
B9 B4 B5 59.5(3) . . ?
B5 B4 H4A 121.5 . . ?
N2 B10 B8 120.1(4) . . ?
N2 B10 B4 125.4(4) . . ?
N2 B10 B3 124.7(4) . . ?
N2 B10 B9 121.7(4) . . ?
N2 B10 B7 121.2(4) . . ?
B8 B10 B9 59.0(3) . . ?
B8 B10 B7 60.1(3) . . ?
B4 B10 B8 105.4(4) . . ?
B4 B10 B3 60.0(3) . . ?
B4 B10 B9 58.7(3) . . ?
B4 B10 B7 106.5(4) . . ?
B3 B10 B8 106.2(3) . . ?
B3 B10 B9 106.8(4) . . ?
B3 B10 B7 58.7(3) . . ?
B7 B10 B9 107.1(3) . . ?
C1 B3 B4 58.5(3) . . ?
C1 B3 B10 104.7(4) . . ?
C1 B3 H3A 125.3 . . ?
C1 B3 B7 103.9(4) . . ?
C1 B3 B2 58.3(3) . . ?
B4 B3 B10 59.9(3) . . ?
B4 B3 H3A 121.6 . . ?
B10 B3 H3A 121.8 . . ?
B7 B3 B4 108.0(3) . . ?
B7 B3 B10 60.9(3) . . ?
B7 B3 H3A 122.4 . . ?
B7 B3 B2 59.6(3) . . ?
B2 B3 B4 107.6(4) . . ?
B2 B3 B10 108.6(4) . . ?
B2 B3 H3A 121.7 . . ?
N1 B9 B8 120.2(4) . . ?
N1 B9 B4 125.2(4) . . ?
N1 B9 B10 121.7(4) . . ?
N1 B9 B5 123.9(4) . . ?
N1 B9 B6 120.9(4) . . ?
B8 B9 B10 59.0(3) . . ?
B4 B9 B8 105.5(3) . . ?
B4 B9 B10 58.9(3) . . ?
B4 B9 B6 107.2(4) . . ?
B5 B9 B8 106.5(4) . . ?
B5 B9 B4 60.8(3) . . ?
B5 B9 B10 107.8(3) . . ?
B5 B9 B6 59.4(3) . . ?
B6 B9 B8 59.3(3) . . ?
B6 B9 B10 106.9(3) . . ?
C2 B7 B8 58.0(3) . . ?
C2 B7 B10 105.1(3) . . ?
C2 B7 B3 104.9(4) . . ?
C2 B7 H7A 124.9 . . ?
C2 B7 B2 58.3(3) . . ?
B8 B7 H7A 122.5 . . ?
B10 B7 B8 59.8(3) . . ?
B10 B7 H7A 121.7 . . ?
B3 B7 B8 107.2(3) . . ?
B3 B7 B10 60.4(3) . . ?
B3 B7 H7A 122.2 . . ?
B2 B7 B8 106.9(4) . . ?
B2 B7 B10 109.0(4) . . ?
B2 B7 B3 60.7(3) . . ?
B2 B7 H7A 121.4 . . ?
C1 B5 B1 58.2(3) . . ?
C1 B5 B4 58.2(3) . . ?
C1 B5 B9 104.4(4) . . ?
C1 B5 H5 125.5 . . ?
C1 B5 B6 103.6(4) . . ?
B1 B5 B4 107.2(4) . . ?
B1 B5 B9 108.6(4) . . ?
B1 B5 H5 121.5 . . ?
B4 B5 H5 122.2 . . ?
B9 B5 B4 59.7(3) . . ?
B9 B5 H5 121.9 . . ?
B6 B5 B1 59.9(3) . . ?
B6 B5 B4 107.1(4) . . ?
B6 B5 B9 60.5(3) . . ?
B6 B5 H5 122.8 . . ?
O1 C11 H11A 109.5 . . ?
O1 C11 H11B 109.5 . . ?
O1 C11 H11C 109.5 . . ?
H11A C11 H11B 109.5 . . ?
H11A C11 H11C 109.5 . . ?
H11B C11 H11C 109.5 . . ?
C1 B2 B1 58.2(3) . . ?
C1 B2 B3 59.0(3) . . ?
C1 B2 B7 104.6(4) . . ?
C1 B2 H2A 125.9 . . ?
C2 B2 C1 100.9(4) . . ?
C2 B2 B1 58.9(3) . . ?
C2 B2 B3 104.9(4) . . ?
C2 B2 B7 59.3(3) . . ?
C2 B2 H2A 125.3 . . ?
B1 B2 H2A 120.9 . . ?
B3 B2 B1 108.3(4) . . ?
B3 B2 H2A 122.0 . . ?
B7 B2 B1 108.8(4) . . ?
B7 B2 B3 59.8(3) . . ?
B7 B2 H2A 121.8 . . ?
C2 B6 B1 58.6(3) . . ?
C2 B6 B8 58.3(3) . . ?
C2 B6 B9 105.3(4) . . ?
C2 B6 B5 104.8(4) . . ?
C2 B6 H6 124.8 . . ?
B1 B6 B8 107.6(4) . . ?
B1 B6 B9 108.6(4) . . ?
B1 B6 B5 60.1(3) . . ?
B1 B6 H6 121.5 . . ?
B8 B6 B9 60.5(3) . . ?
B8 B6 H6 121.6 . . ?
B9 B6 H6 121.7 . . ?
B5 B6 B8 108.0(4) . . ?
B5 B6 B9 60.1(3) . . ?
B5 B6 H6 122.3 . . ?

loop_
_geom_bond_atom_site_label_1
_geom_bond_atom_site_label_2
_geom_bond_distance
_geom_bond_site_symmetry_2
_geom_bond_publ_flag
O2 C18 1.366(5) . ?
O2 C20 1.418(6) . ?
O1 C9 1.390(5) . ?
O1 C11 1.409(6) . ?
N2 C15 1.398(5) . ?
N2 C12 1.392(6) . ?
N2 B10 1.475(6) . ?
N1 C3 1.377(6) . ?
N1 C6 1.403(5) . ?
N1 B9 1.487(6) . ?
C15 C16 1.378(6) . ?
C15 C14 1.425(6) . ?
C17 H17 0.9400 . ?
C17 C18 1.408(6) . ?
C17 C16 1.383(6) . ?
C18 C19 1.372(6) . ?
C9 C10 1.355(7) . ?
C9 C8 1.398(6) . ?
C16 H16 0.9400 . ?
C12 H12 0.9400 . ?
C12 C13 1.363(6) . ?
C14 C13 1.424(6) . ?
C14 C19 1.399(6) . ?
C3 H3 0.9400 . ?
C3 C4 1.356(7) . ?
C7 H7 0.9400 . ?
C7 C6 1.391(6) . ?
C7 C8 1.376(6) . ?
C6 C5 1.402(6) . ?
C13 H13 0.9400 . ?
C10 H10 0.9400 . ?
C10 C5 1.423(6) . ?
C5 C4 1.422(6) . ?
C8 H8 0.9400 . ?
C1 H1 1.1100 . ?
C1 B1 1.693(8) . ?
C1 B4 1.711(7) . ?
C1 B3 1.709(7) . ?
C1 B5 1.713(7) . ?
C1 B2 1.697(8) . ?
C20 H20A 0.9700 . ?
C20 H20B 0.9700 . ?
C20 H20C 0.9700 . ?
C19 H19 0.9400 . ?
C4 H4 0.9400 . ?
C2 H2 1.1100 . ?
C2 B1 1.706(7) . ?
C2 B8 1.700(7) . ?
C2 B7 1.702(7) . ?
C2 B2 1.685(7) . ?
C2 B6 1.720(7) . ?
B1 H1A 1.1100 . ?
B1 B5 1.769(8) . ?
B1 B2 1.779(8) . ?
B1 B6 1.765(8) . ?
B8 H8A 1.1100 . ?
B8 B10 1.792(7) . ?
B8 B9 1.791(7) . ?
B8 B7 1.797(7) . ?
B8 B6 1.768(8) . ?
B4 H4A 1.1100 . ?
B4 B10 1.785(7) . ?
B4 B3 1.787(7) . ?
B4 B9 1.782(7) . ?
B4 B5 1.802(7) . ?
B10 B3 1.788(7) . ?
B10 B9 1.847(7) . ?
B10 B7 1.797(7) . ?
B3 H3A 1.1100 . ?
B3 B7 1.758(7) . ?
B3 B2 1.774(8) . ?
B9 B5 1.778(8) . ?
B9 B6 1.784(7) . ?
B7 H7A 1.1100 . ?
B7 B2 1.755(8) . ?
B5 H5 1.1100 . ?
B5 B6 1.766(8) . ?
C11 H11A 0.9700 . ?
C11 H11B 0.9700 . ?
C11 H11C 0.9700 . ?
B2 H2A 1.1100 . ?
B6 H6 1.1100 . ?

loop_
_geom_torsion_atom_site_label_1
_geom_torsion_atom_site_label_2
_geom_torsion_atom_site_label_3
_geom_torsion_atom_site_label_4
_geom_torsion
_geom_torsion_site_symmetry_1
_geom_torsion_site_symmetry_2
_geom_torsion_site_symmetry_3
_geom_torsion_site_symmetry_4
_geom_torsion_publ_flag
O2 C18 C19 C14 -179.2(4) . . . . ?
O1 C9 C10 C5 -179.4(4) . . . . ?
O1 C9 C8 C7 179.3(4) . . . . ?
N2 C15 C16 C17 179.1(4) . . . . ?
N2 C15 C14 C13 -0.3(4) . . . . ?
N2 C15 C14 C19 -179.2(4) . . . . ?
N2 C12 C13 C14 -0.1(5) . . . . ?
N2 B10 B3 C1 -153.5(4) . . . . ?
N2 B10 B3 B4 -114.4(5) . . . . ?
N2 B10 B3 B7 108.5(5) . . . . ?
N2 B10 B3 B2 145.5(4) . . . . ?
N2 B10 B9 N1 0.1(6) . . . . ?
N2 B10 B9 B8 -108.5(5) . . . . ?
N2 B10 B9 B4 114.9(5) . . . . ?
N2 B10 B9 B5 152.6(4) . . . . ?
N2 B10 B9 B6 -144.8(4) . . . . ?
N2 B10 B7 C2 146.9(4) . . . . ?
N2 B10 B7 B8 109.2(5) . . . . ?
N2 B10 B7 B3 -114.3(5) . . . . ?
N2 B10 B7 B2 -151.9(4) . . . . ?
N1 C3 C4 C5 0.0(6) . . . . ?
N1 C6 C5 C10 -179.9(4) . . . . ?
N1 C6 C5 C4 -0.9(5) . . . . ?
N1 B9 B5 C1 153.6(4) . . . . ?
N1 B9 B5 B1 -145.7(4) . . . . ?
N1 B9 B5 B4 114.9(5) . . . . ?
N1 B9 B5 B6 -108.8(5) . . . . ?
N1 B9 B6 C2 -147.8(4) . . . . ?
N1 B9 B6 B1 150.7(4) . . . . ?
N1 B9 B6 B8 -109.1(5) . . . . ?
N1 B9 B6 B5 113.7(5) . . . . ?
C15 N2 C12 C13 -0.1(5) . . . . ?
C15 N2 B10 B8 174.9(4) . . . . ?
C15 N2 B10 B4 -43.1(6) . . . . ?
C15 N2 B10 B3 32.2(7) . . . . ?
C15 N2 B10 B9 -115.1(5) . . . . ?
C15 N2 B10 B7 103.7(5) . . . . ?
C15 C14 C13 C12 0.2(5) . . . . ?
C15 C14 C19 C18 -0.2(6) . . . . ?
C17 C18 C19 C14 0.6(6) . . . . ?
C18 C17 C16 C15 -0.1(6) . . . . ?
C9 C10 C5 C6 0.2(6) . . . . ?
C9 C10 C5 C4 -178.5(5) . . . . ?
C16 C15 C14 C13 178.6(4) . . . . ?
C16 C15 C14 C19 -0.4(6) . . . . ?
C16 C17 C18 O2 179.4(4) . . . . ?
C16 C17 C18 C19 -0.4(6) . . . . ?
C12 N2 C15 C16 -178.5(4) . . . . ?
C12 N2 C15 C14 0.2(4) . . . . ?
C12 N2 B10 B8 2.9(6) . . . . ?
C12 N2 B10 B4 144.9(4) . . . . ?
C12 N2 B10 B3 -139.8(4) . . . . ?
C12 N2 B10 B9 72.9(5) . . . . ?
C12 N2 B10 B7 -68.4(5) . . . . ?
C14 C15 C16 C17 0.5(6) . . . . ?
C3 N1 C6 C7 -178.2(5) . . . . ?
C3 N1 C6 C5 0.9(5) . . . . ?
C3 N1 B9 B8 -13.2(7) . . . . ?
C3 N1 B9 B4 -155.4(5) . . . . ?
C3 N1 B9 B10 -83.3(6) . . . . ?
C3 N1 B9 B5 128.7(5) . . . . ?
C3 N1 B9 B6 56.9(6) . . . . ?
C7 C6 C5 C10 -0.7(6) . . . . ?
C7 C6 C5 C4 178.3(4) . . . . ?
C6 N1 C3 C4 -0.6(6) . . . . ?
C6 N1 B9 B8 170.5(4) . . . . ?
C6 N1 B9 B4 28.4(8) . . . . ?
C6 N1 B9 B10 100.5(6) . . . . ?
C6 N1 B9 B5 -47.5(7) . . . . ?
C6 N1 B9 B6 -119.4(5) . . . . ?
C6 C7 C8 C9 0.0(7) . . . . ?
C6 C5 C4 C3 0.6(6) . . . . ?
C13 C14 C19 C18 -178.8(4) . . . . ?
C10 C9 C8 C7 -0.6(8) . . . . ?
C10 C5 C4 C3 179.4(5) . . . . ?
C8 C9 C10 C5 0.4(7) . . . . ?
C8 C7 C6 N1 179.6(5) . . . . ?
C8 C7 C6 C5 0.6(7) . . . . ?
C1 B1 B5 B4 -32.6(3) . . . . ?
C1 B1 B5 B9 -95.7(4) . . . . ?
C1 B1 B5 B6 -132.9(4) . . . . ?
C1 B1 B2 C2 129.2(4) . . . . ?
C1 B1 B2 B3 32.5(4) . . . . ?
C1 B1 B2 B7 95.9(4) . . . . ?
C1 B1 B6 C2 -93.3(4) . . . . ?
C1 B1 B6 B8 -60.4(4) . . . . ?
C1 B1 B6 B9 3.6(5) . . . . ?
C1 B1 B6 B5 40.6(3) . . . . ?
C1 B4 B10 N2 152.4(4) . . . . ?
C1 B4 B10 B8 -61.1(4) . . . . ?
C1 B4 B10 B3 39.1(3) . . . . ?
C1 B4 B10 B9 -98.7(4) . . . . ?
C1 B4 B10 B7 1.7(4) . . . . ?
C1 B4 B3 B10 -134.3(4) . . . . ?
C1 B4 B3 B7 -95.6(4) . . . . ?
C1 B4 B3 B2 -32.7(4) . . . . ?
C1 B4 B9 N1 -151.6(4) . . . . ?
C1 B4 B9 B8 61.8(5) . . . . ?
C1 B4 B9 B10 99.4(4) . . . . ?
C1 B4 B9 B5 -38.7(3) . . . . ?
C1 B4 B9 B6 -0.3(5) . . . . ?
C1 B4 B5 B1 32.6(4) . . . . ?
C1 B4 B5 B9 134.6(4) . . . . ?
C1 B4 B5 B6 95.6(4) . . . . ?
C1 B3 B7 C2 -0.2(5) . . . . ?
C1 B3 B7 B8 -60.8(4) . . . . ?
C1 B3 B7 B10 -99.3(4) . . . . ?
C1 B3 B7 B2 39.3(3) . . . . ?
C1 B3 B2 C2 -93.9(4) . . . . ?
C1 B3 B2 B1 -32.2(4) . . . . ?
C1 B3 B2 B7 -133.8(4) . . . . ?
C1 B5 B6 C2 -0.4(5) . . . . ?
C1 B5 B6 B1 -39.8(3) . . . . ?
C1 B5 B6 B8 60.6(4) . . . . ?
C1 B5 B6 B9 99.0(4) . . . . ?
C20 O2 C18 C17 173.2(4) . . . . ?
C20 O2 C18 C19 -7.0(6) . . . . ?
C19 C14 C13 C12 179.0(4) . . . . ?
C2 B1 B5 C1 92.9(4) . . . . ?
C2 B1 B5 B4 60.3(5) . . . . ?
C2 B1 B5 B9 -2.8(5) . . . . ?
C2 B1 B5 B6 -39.9(4) . . . . ?
C2 B1 B2 C1 -129.2(4) . . . . ?
C2 B1 B2 B3 -96.7(4) . . . . ?
C2 B1 B2 B7 -33.3(3) . . . . ?
C2 B1 B6 B8 32.9(4) . . . . ?
C2 B1 B6 B9 97.0(4) . . . . ?
C2 B1 B6 B5 133.9(4) . . . . ?
C2 B8 B10 N2 -148.8(4) . . . . ?
C2 B8 B10 B4 62.6(4) . . . . ?
C2 B8 B10 B3 -0.1(4) . . . . ?
C2 B8 B10 B9 100.1(4) . . . . ?
C2 B8 B10 B7 -37.9(3) . . . . ?
C2 B8 B9 N1 149.6(4) . . . . ?
C2 B8 B9 B4 -61.7(5) . . . . ?
C2 B8 B9 B10 -99.3(4) . . . . ?
C2 B8 B9 B5 1.8(5) . . . . ?
C2 B8 B9 B6 39.4(3) . . . . ?
C2 B8 B7 B10 135.9(4) . . . . ?
C2 B8 B7 B3 97.1(4) . . . . ?
C2 B8 B7 B2 33.3(3) . . . . ?
C2 B8 B6 B1 -33.0(3) . . . . ?
C2 B8 B6 B9 -134.8(4) . . . . ?
C2 B8 B6 B5 -96.6(4) . . . . ?
C2 B7 B2 C1 94.1(4) . . . . ?
C2 B7 B2 B1 33.2(3) . . . . ?
C2 B7 B2 B3 133.8(4) . . . . ?
B1 C1 B4 B10 67.5(5) . . . . ?
B1 C1 B4 B3 107.3(4) . . . . ?
B1 C1 B4 B9 2.8(5) . . . . ?
B1 C1 B4 B5 -36.5(4) . . . . ?
B1 C1 B3 B4 -106.6(4) . . . . ?
B1 C1 B3 B10 -66.8(5) . . . . ?
B1 C1 B3 B7 -3.8(5) . . . . ?
B1 C1 B3 B2 36.1(4) . . . . ?
B1 C1 B5 B4 142.7(4) . . . . ?
B1 C1 B5 B9 103.2(4) . . . . ?
B1 C1 B5 B6 40.7(3) . . . . ?
B1 C1 B2 C2 -42.6(4) . . . . ?
B1 C1 B2 B3 -143.5(4) . . . . ?
B1 C1 B2 B7 -103.4(4) . . . . ?
B1 C2 B8 B10 -68.6(5) . . . . ?
B1 C2 B8 B9 -3.9(5) . . . . ?
B1 C2 B8 B7 -107.3(4) . . . . ?
B1 C2 B8 B6 35.9(4) . . . . ?
B1 C2 B7 B8 105.3(4) . . . . ?
B1 C2 B7 B10 66.8(5) . . . . ?
B1 C2 B7 B3 4.0(5) . . . . ?
B1 C2 B7 B2 -36.5(4) . . . . ?
B1 C2 B2 C1 42.2(4) . . . . ?
B1 C2 B2 B3 102.7(4) . . . . ?
B1 C2 B2 B7 142.8(4) . . . . ?
B1 C2 B6 B8 -142.5(4) . . . . ?
B1 C2 B6 B9 -102.7(4) . . . . ?
B1 C2 B6 B5 -40.2(4) . . . . ?
B1 B5 B6 C2 39.5(4) . . . . ?
B1 B5 B6 B8 100.4(4) . . . . ?
B1 B5 B6 B9 138.9(4) . . . . ?
B8 C2 B1 C1 64.9(5) . . . . ?
B8 C2 B1 B5 4.2(5) . . . . ?
B8 C2 B1 B2 107.1(4) . . . . ?
B8 C2 B1 B6 -36.0(4) . . . . ?
B8 C2 B7 B10 -38.6(3) . . . . ?
B8 C2 B7 B3 -101.3(4) . . . . ?
B8 C2 B7 B2 -141.9(4) . . . . ?
B8 C2 B2 C1 -63.0(5) . . . . ?
B8 C2 B2 B1 -105.2(4) . . . . ?
B8 C2 B2 B3 -2.5(6) . . . . ?
B8 C2 B2 B7 37.6(4) . . . . ?
B8 C2 B6 B1 142.5(4) . . . . ?
B8 C2 B6 B9 39.8(3) . . . . ?
B8 C2 B6 B5 102.3(4) . . . . ?
B8 B10 B3 C1 59.6(4) . . . . ?
B8 B10 B3 B4 98.7(4) . . . . ?
B8 B10 B3 B7 -38.4(3) . . . . ?
B8 B10 B3 B2 -1.4(5) . . . . ?
B8 B10 B9 N1 108.6(5) . . . . ?
B8 B10 B9 B4 -136.6(4) . . . . ?
B8 B10 B9 B5 -98.9(4) . . . . ?
B8 B10 B9 B6 -36.3(3) . . . . ?
B8 B10 B7 C2 37.7(4) . . . . ?
B8 B10 B7 B3 136.5(4) . . . . ?
B8 B10 B7 B2 98.9(4) . . . . ?
B8 B9 B5 C1 -60.2(4) . . . . ?
B8 B9 B5 B1 0.6(5) . . . . ?
B8 B9 B5 B4 -98.9(4) . . . . ?
B8 B9 B5 B6 37.5(3) . . . . ?
B8 B9 B6 C2 -38.7(3) . . . . ?
B8 B9 B6 B1 -100.2(4) . . . . ?
B8 B9 B6 B5 -137.2(4) . . . . ?
B8 B7 B2 C1 60.9(4) . . . . ?
B8 B7 B2 C2 -33.2(3) . . . . ?
B8 B7 B2 B1 0.0(5) . . . . ?
B8 B7 B2 B3 100.7(4) . . . . ?
B4 C1 B1 C2 -64.9(5) . . . . ?
B4 C1 B1 B5 36.9(4) . . . . ?
B4 C1 B1 B2 -106.7(4) . . . . ?
B4 C1 B1 B6 -4.1(5) . . . . ?
B4 C1 B3 B10 39.8(3) . . . . ?
B4 C1 B3 B7 102.8(4) . . . . ?
B4 C1 B3 B2 142.7(4) . . . . ?
B4 C1 B5 B1 -142.7(4) . . . . ?
B4 C1 B5 B9 -39.4(3) . . . . ?
B4 C1 B5 B6 -101.9(4) . . . . ?
B4 C1 B2 C2 64.4(5) . . . . ?
B4 C1 B2 B1 107.0(4) . . . . ?
B4 C1 B2 B3 -36.5(4) . . . . ?
B4 C1 B2 B7 3.6(5) . . . . ?
B4 B10 B3 C1 -39.1(3) . . . . ?
B4 B10 B3 B7 -137.1(4) . . . . ?
B4 B10 B3 B2 -100.1(4) . . . . ?
B4 B10 B9 N1 -114.8(5) . . . . ?
B4 B10 B9 B8 136.6(4) . . . . ?
B4 B10 B9 B5 37.7(3) . . . . ?
B4 B10 B9 B6 100.3(4) . . . . ?
B4 B10 B7 C2 -60.8(4) . . . . ?
B4 B10 B7 B8 -98.6(4) . . . . ?
B4 B10 B7 B3 38.0(3) . . . . ?
B4 B10 B7 B2 0.3(5) . . . . ?
B4 B3 B7 C2 60.8(5) . . . . ?
B4 B3 B7 B8 0.2(5) . . . . ?
B4 B3 B7 B10 -38.3(3) . . . . ?
B4 B3 B7 B2 100.3(4) . . . . ?
B4 B3 B2 C1 32.8(3) . . . . ?
B4 B3 B2 C2 -61.0(5) . . . . ?
B4 B3 B2 B1 0.6(5) . . . . ?
B4 B3 B2 B7 -100.9(4) . . . . ?
B4 B9 B5 C1 38.7(3) . . . . ?
B4 B9 B5 B1 99.5(4) . . . . ?
B4 B9 B5 B6 136.4(4) . . . . ?
B4 B9 B6 C2 59.4(4) . . . . ?
B4 B9 B6 B1 -2.1(5) . . . . ?
B4 B9 B6 B8 98.1(4) . . . . ?
B4 B9 B6 B5 -39.1(3) . . . . ?
B4 B5 B6 C2 -60.8(5) . . . . ?
B4 B5 B6 B1 -100.3(4) . . . . ?
B4 B5 B6 B8 0.1(5) . . . . ?
B4 B5 B6 B9 38.6(3) . . . . ?
B10 N2 C15 C16 8.5(7) . . . . ?
B10 N2 C15 C14 -172.9(4) . . . . ?
B10 N2 C12 C13 173.6(4) . . . . ?
B10 B8 B9 N1 -111.1(5) . . . . ?
B10 B8 B9 B4 37.6(4) . . . . ?
B10 B8 B9 B5 101.1(4) . . . . ?
B10 B8 B9 B6 138.7(4) . . . . ?
B10 B8 B7 C2 -135.9(4) . . . . ?
B10 B8 B7 B3 -38.8(4) . . . . ?
B10 B8 B7 B2 -102.6(4) . . . . ?
B10 B8 B6 C2 96.5(4) . . . . ?
B10 B8 B6 B1 63.4(5) . . . . ?
B10 B8 B6 B9 -38.3(3) . . . . ?
B10 B8 B6 B5 -0.1(5) . . . . ?
B10 B4 B3 C1 134.3(4) . . . . ?
B10 B4 B3 B7 38.7(3) . . . . ?
B10 B4 B3 B2 101.6(4) . . . . ?
B10 B4 B9 N1 109.0(5) . . . . ?
B10 B4 B9 B8 -37.7(3) . . . . ?
B10 B4 B9 B5 -138.1(3) . . . . ?
B10 B4 B9 B6 -99.7(4) . . . . ?
B10 B4 B5 C1 -95.7(4) . . . . ?
B10 B4 B5 B1 -63.1(5) . . . . ?
B10 B4 B5 B9 38.8(3) . . . . ?
B10 B4 B5 B6 -0.1(5) . . . . ?
B10 B3 B7 C2 99.1(4) . . . . ?
B10 B3 B7 B8 38.5(3) . . . . ?
B10 B3 B7 B2 138.5(4) . . . . ?
B10 B3 B2 C1 96.2(4) . . . . ?
B10 B3 B2 C2 2.3(5) . . . . ?
B10 B3 B2 B1 64.0(5) . . . . ?
B10 B3 B2 B7 -37.6(3) . . . . ?
B10 B9 B5 C1 1.8(4) . . . . ?
B10 B9 B5 B1 62.6(4) . . . . ?
B10 B9 B5 B4 -36.9(3) . . . . ?
B10 B9 B5 B6 99.5(4) . . . . ?
B10 B9 B6 C2 -2.5(5) . . . . ?
B10 B9 B6 B1 -64.0(4) . . . . ?
B10 B9 B6 B8 36.2(3) . . . . ?
B10 B9 B6 B5 -101.0(4) . . . . ?
B10 B7 B2 C1 -2.2(5) . . . . ?
B10 B7 B2 C2 -96.3(4) . . . . ?
B10 B7 B2 B1 -63.2(5) . . . . ?
B10 B7 B2 B3 37.5(3) . . . . ?
B3 C1 B1 C2 5.9(5) . . . . ?
B3 C1 B1 B5 107.6(4) . . . . ?
B3 C1 B1 B2 -35.9(4) . . . . ?
B3 C1 B1 B6 66.6(5) . . . . ?
B3 C1 B4 B10 -39.9(3) . . . . ?
B3 C1 B4 B9 -104.5(4) . . . . ?
B3 C1 B4 B5 -143.8(4) . . . . ?
B3 C1 B5 B1 -106.8(4) . . . . ?
B3 C1 B5 B4 35.9(4) . . . . ?
B3 C1 B5 B9 -3.6(5) . . . . ?
B3 C1 B5 B6 -66.1(5) . . . . ?
B3 C1 B2 C2 100.9(4) . . . . ?
B3 C1 B2 B1 143.5(4) . . . . ?
B3 C1 B2 B7 40.1(3) . . . . ?
B3 B4 B10 N2 113.4(5) . . . . ?
B3 B4 B10 B8 -100.1(3) . . . . ?
B3 B4 B10 B9 -137.7(4) . . . . ?
B3 B4 B10 B7 -37.4(3) . . . . ?
B3 B4 B9 N1 147.2(4) . . . . ?
B3 B4 B9 B8 0.6(5) . . . . ?
B3 B4 B9 B10 38.2(3) . . . . ?
B3 B4 B9 B5 -99.9(4) . . . . ?
B3 B4 B9 B6 -61.4(5) . . . . ?
B3 B4 B5 C1 -31.9(3) . . . . ?
B3 B4 B5 B1 0.7(5) . . . . ?
B3 B4 B5 B9 102.6(4) . . . . ?
B3 B4 B5 B6 63.7(4) . . . . ?
B3 B10 B9 N1 -152.3(4) . . . . ?
B3 B10 B9 B8 99.1(4) . . . . ?
B3 B10 B9 B4 -37.5(3) . . . . ?
B3 B10 B9 B5 0.2(4) . . . . ?
B3 B10 B9 B6 62.8(4) . . . . ?
B3 B10 B7 C2 -98.8(4) . . . . ?
B3 B10 B7 B8 -136.5(4) . . . . ?
B3 B10 B7 B2 -37.6(4) . . . . ?
B3 B7 B2 C1 -39.7(3) . . . . ?
B3 B7 B2 C2 -133.8(4) . . . . ?
B3 B7 B2 B1 -100.7(4) . . . . ?
B9 N1 C3 C4 -177.5(5) . . . . ?
B9 N1 C6 C7 -1.4(8) . . . . ?
B9 N1 C6 C5 177.7(4) . . . . ?
B9 B8 B10 N2 111.1(4) . . . . ?
B9 B8 B10 B4 -37.5(3) . . . . ?
B9 B8 B10 B3 -100.2(4) . . . . ?
B9 B8 B10 B7 -137.9(4) . . . . ?
B9 B8 B7 C2 -96.9(4) . . . . ?
B9 B8 B7 B10 38.9(4) . . . . ?
B9 B8 B7 B3 0.1(5) . . . . ?
B9 B8 B7 B2 -63.7(5) . . . . ?
B9 B8 B6 C2 134.8(4) . . . . ?
B9 B8 B6 B1 101.8(4) . . . . ?
B9 B8 B6 B5 38.3(3) . . . . ?
B9 B4 B10 N2 -108.9(5) . . . . ?
B9 B4 B10 B8 37.6(3) . . . . ?
B9 B4 B10 B3 137.7(4) . . . . ?
B9 B4 B10 B7 100.4(4) . . . . ?
B9 B4 B3 C1 95.1(4) . . . . ?
B9 B4 B3 B10 -39.2(4) . . . . ?
B9 B4 B3 B7 -0.5(5) . . . . ?
B9 B4 B3 B2 62.4(5) . . . . ?
B9 B4 B5 C1 -134.6(4) . . . . ?
B9 B4 B5 B1 -101.9(4) . . . . ?
B9 B4 B5 B6 -38.9(4) . . . . ?
B9 B10 B3 C1 -2.2(4) . . . . ?
B9 B10 B3 B4 36.9(3) . . . . ?
B9 B10 B3 B7 -100.2(4) . . . . ?
B9 B10 B3 B2 -63.1(4) . . . . ?
B9 B10 B7 C2 0.8(5) . . . . ?
B9 B10 B7 B8 -36.9(3) . . . . ?
B9 B10 B7 B3 99.6(4) . . . . ?
B9 B10 B7 B2 62.0(4) . . . . ?
B9 B5 B6 C2 -99.4(4) . . . . ?
B9 B5 B6 B1 -138.9(4) . . . . ?
B9 B5 B6 B8 -38.5(3) . . . . ?
B7 C2 B1 C1 -5.9(5) . . . . ?
B7 C2 B1 B5 -66.7(5) . . . . ?
B7 C2 B1 B2 36.2(4) . . . . ?
B7 C2 B1 B6 -106.9(4) . . . . ?
B7 C2 B8 B10 38.8(3) . . . . ?
B7 C2 B8 B9 103.5(4) . . . . ?
B7 C2 B8 B6 143.3(4) . . . . ?
B7 C2 B2 C1 -100.6(4) . . . . ?
B7 C2 B2 B1 -142.8(4) . . . . ?
B7 C2 B2 B3 -40.1(4) . . . . ?
B7 C2 B6 B1 106.0(4) . . . . ?
B7 C2 B6 B8 -36.5(4) . . . . ?
B7 C2 B6 B9 3.4(5) . . . . ?
B7 C2 B6 B5 65.8(5) . . . . ?
B7 B8 B10 N2 -110.9(4) . . . . ?
B7 B8 B10 B4 100.4(4) . . . . ?
B7 B8 B10 B3 37.8(3) . . . . ?
B7 B8 B10 B9 137.9(4) . . . . ?
B7 B8 B9 N1 -149.1(4) . . . . ?
B7 B8 B9 B4 -0.4(5) . . . . ?
B7 B8 B9 B10 -38.0(4) . . . . ?
B7 B8 B9 B5 63.1(5) . . . . ?
B7 B8 B9 B6 100.7(4) . . . . ?
B7 B8 B6 C2 32.4(3) . . . . ?
B7 B8 B6 B1 -0.6(5) . . . . ?
B7 B8 B6 B9 -102.4(4) . . . . ?
B7 B8 B6 B5 -64.1(5) . . . . ?
B7 B10 B3 C1 98.0(4) . . . . ?
B7 B10 B3 B4 137.1(4) . . . . ?
B7 B10 B3 B2 37.0(4) . . . . ?
B7 B10 B9 N1 146.0(4) . . . . ?
B7 B10 B9 B8 37.4(4) . . . . ?
B7 B10 B9 B4 -99.2(4) . . . . ?
B7 B10 B9 B5 -61.5(4) . . . . ?
B7 B10 B9 B6 1.1(5) . . . . ?
B7 B3 B2 C1 133.8(4) . . . . ?
B7 B3 B2 C2 39.9(4) . . . . ?
B7 B3 B2 B1 101.6(4) . . . . ?
B5 C1 B1 C2 -101.7(4) . . . . ?
B5 C1 B1 B2 -143.5(4) . . . . ?
B5 C1 B1 B6 -41.0(3) . . . . ?
B5 C1 B4 B10 104.0(4) . . . . ?
B5 C1 B4 B3 143.8(4) . . . . ?
B5 C1 B4 B9 39.3(3) . . . . ?
B5 C1 B3 B4 -36.0(4) . . . . ?
B5 C1 B3 B10 3.7(5) . . . . ?
B5 C1 B3 B7 66.8(5) . . . . ?
B5 C1 B3 B2 106.7(4) . . . . ?
B5 C1 B2 C2 -6.8(5) . . . . ?
B5 C1 B2 B1 35.8(4) . . . . ?
B5 C1 B2 B3 -107.7(4) . . . . ?
B5 C1 B2 B7 -67.6(5) . . . . ?
B5 B1 B2 C1 -32.7(4) . . . . ?
B5 B1 B2 C2 96.5(4) . . . . ?
B5 B1 B2 B3 -0.2(5) . . . . ?
B5 B1 B2 B7 63.2(5) . . . . ?
B5 B1 B6 C2 -133.9(4) . . . . ?
B5 B1 B6 B8 -101.0(4) . . . . ?
B5 B1 B6 B9 -37.0(4) . . . . ?
B5 B4 B10 N2 -146.4(4) . . . . ?
B5 B4 B10 B8 0.1(4) . . . . ?
B5 B4 B10 B3 100.2(4) . . . . ?
B5 B4 B10 B9 -37.6(3) . . . . ?
B5 B4 B10 B7 62.8(4) . . . . ?
B5 B4 B3 C1 31.9(3) . . . . ?
B5 B4 B3 B10 -102.5(4) . . . . ?
B5 B4 B3 B7 -63.7(4) . . . . ?
B5 B4 B3 B2 -0.8(5) . . . . ?
B5 B4 B9 N1 -112.9(5) . . . . ?
B5 B4 B9 B8 100.5(4) . . . . ?
B5 B4 B9 B10 138.1(3) . . . . ?
B5 B4 B9 B6 38.5(3) . . . . ?
B5 B9 B6 C2 98.5(4) . . . . ?
B5 B9 B6 B1 37.0(4) . . . . ?
B5 B9 B6 B8 137.2(4) . . . . ?
C11 O1 C9 C10 -11.9(8) . . . . ?
C11 O1 C9 C8 168.3(5) . . . . ?
B2 C1 B1 C2 41.8(3) . . . . ?
B2 C1 B1 B5 143.5(4) . . . . ?
B2 C1 B1 B6 102.6(4) . . . . ?
B2 C1 B4 B10 -3.4(5) . . . . ?
B2 C1 B4 B3 36.5(4) . . . . ?
B2 C1 B4 B9 -68.1(5) . . . . ?
B2 C1 B4 B5 -107.4(4) . . . . ?
B2 C1 B3 B4 -142.7(4) . . . . ?
B2 C1 B3 B10 -103.0(4) . . . . ?
B2 C1 B3 B7 -39.9(3) . . . . ?
B2 C1 B5 B1 -36.1(4) . . . . ?
B2 C1 B5 B4 106.6(4) . . . . ?
B2 C1 B5 B9 67.2(5) . . . . ?
B2 C1 B5 B6 4.7(5) . . . . ?
B2 C2 B1 C1 -42.2(3) . . . . ?
B2 C2 B1 B5 -102.9(4) . . . . ?
B2 C2 B1 B6 -143.1(4) . . . . ?
B2 C2 B8 B10 1.7(5) . . . . ?
B2 C2 B8 B9 66.4(5) . . . . ?
B2 C2 B8 B7 -37.1(4) . . . . ?
B2 C2 B8 B6 106.2(4) . . . . ?
B2 C2 B7 B8 141.9(4) . . . . ?
B2 C2 B7 B10 103.3(4) . . . . ?
B2 C2 B7 B3 40.6(4) . . . . ?
B2 C2 B6 B1 36.2(4) . . . . ?
B2 C2 B6 B8 -106.3(5) . . . . ?
B2 C2 B6 B9 -66.5(5) . . . . ?
B2 C2 B6 B5 -4.0(6) . . . . ?
B2 B1 B5 C1 32.3(4) . . . . ?
B2 B1 B5 B4 -0.3(5) . . . . ?
B2 B1 B5 B9 -63.4(5) . . . . ?
B2 B1 B5 B6 -100.5(4) . . . . ?
B2 B1 B6 C2 -32.3(3) . . . . ?
B2 B1 B6 B8 0.6(5) . . . . ?
B2 B1 B6 B9 64.7(5) . . . . ?
B2 B1 B6 B5 101.7(4) . . . . ?
B2 B3 B7 C2 -39.4(4) . . . . ?
B2 B3 B7 B8 -100.0(4) . . . . ?
B2 B3 B7 B10 -138.5(4) . . . . ?
B6 C2 B1 C1 101.0(4) . . . . ?
B6 C2 B1 B5 40.2(4) . . . . ?
B6 C2 B1 B2 143.1(4) . . . . ?
B6 C2 B8 B10 -104.5(4) . . . . ?
B6 C2 B8 B9 -39.8(3) . . . . ?
B6 C2 B8 B7 -143.3(4) . . . . ?
B6 C2 B7 B8 35.9(4) . . . . ?
B6 C2 B7 B10 -2.7(5) . . . . ?
B6 C2 B7 B3 -65.4(5) . . . . ?
B6 C2 B7 B2 -106.0(4) . . . . ?
B6 C2 B2 C1 6.5(6) . . . . ?
B6 C2 B2 B1 -35.7(4) . . . . ?
B6 C2 B2 B3 67.0(5) . . . . ?
B6 C2 B2 B7 107.1(4) . . . . ?
B6 B1 B5 C1 132.9(4) . . . . ?
B6 B1 B5 B4 100.2(4) . . . . ?
B6 B1 B5 B9 37.1(4) . . . . ?
B6 B1 B2 C1 -96.2(4) . . . . ?
B6 B1 B2 C2 32.9(4) . . . . ?
B6 B1 B2 B3 -63.8(5) . . . . ?
B6 B1 B2 B7 -0.4(5) . . . . ?
B6 B8 B10 N2 148.7(4) . . . . ?
B6 B8 B10 B4 0.0(5) . . . . ?
B6 B8 B10 B3 -62.6(4) . . . . ?
B6 B8 B10 B9 37.5(4) . . . . ?
B6 B8 B10 B7 -100.4(4) . . . . ?
B6 B8 B9 N1 110.2(5) . . . . ?
B6 B8 B9 B4 -101.1(4) . . . . ?
B6 B8 B9 B10 -138.7(4) . . . . ?
B6 B8 B9 B5 -37.6(4) . . . . ?
B6 B8 B7 C2 -32.9(3) . . . . ?
B6 B8 B7 B10 103.0(4) . . . . ?
B6 B8 B7 B3 64.2(5) . . . . ?
B6 B8 B7 B2 0.4(5) . . . . ?
B6 B9 B5 C1 -97.7(4) . . . . ?
B6 B9 B5 B1 -36.9(4) . . . . ?
B6 B9 B5 B4 -136.4(4) . . . . ?
